data_4518879
loop_
_publ_author_name
'Uemura, Kazuhiro'
'Yasuda, Erina'
'Sugiyama, Yuko'

_publ_section_title
;
 Improving the Solubility of Hexanuclear Heterometallic Extended Metal
 Atom Chain Compounds in Nonpolar Solvents by Introducing Alkyl Amine
 Moieties
;
_journal_name_full 'ACS Omega'
_journal_paper_doi 10.1021/acsomega.1c02634
_journal_year 2021
_chemical_formula_sum 'C60 H140 Cl4 N12 O28 Pt4 Rh2'
_chemical_formula_weight 2605.81
_space_group_crystal_system triclinic
_space_group_IT_number 2
_space_group_name_Hall '-P 1'
_space_group_name_H-M_alt 'P -1'
_atom_sites_solution_hydrogens geom
_atom_sites_solution_primary direct
_atom_sites_solution_secondary difmap
_audit_creation_method SHELXL-2017/1
_cell_angle_alpha 77.164(9)
_cell_angle_beta 89.966(11)
_cell_angle_gamma 77.378(8)
_cell_formula_units_Z 1
_cell_length_a 10.799(3)
_cell_length_b 14.482(4)
_cell_length_c 15.787(5)
_cell_measurement_reflns_used 5482
_cell_measurement_temperature 123(2)
_cell_measurement_theta_max 31.1855
_cell_measurement_theta_min 2.1568
_cell_volume 2346.1(12)
_computing_cell_refinement CRYSTALCLEAR
_computing_data_collection CRYSTALCLEAR
_computing_data_reduction CRYSTALCLEAR
_computing_molecular_graphics 'Yadokari-XG 2009 (Wakita, Nemoto et al., 2009)'
_computing_publication_material 'Yadokari-XG 2009 (Wakita, Nemoto et al., 2009)'
_computing_structure_refinement 'SHELXL-2017/1 (Sheldrick, 2017)'
_computing_structure_solution 'SHELXS-97 (Sheldrick, 1990)'
_diffrn_ambient_temperature 123(2)
_diffrn_detector_area_resol_mean 14.6199
_diffrn_measured_fraction_theta_full 0.991
_diffrn_measured_fraction_theta_max 0.983
_diffrn_measurement_device_type 'Rigaku/MSC Mercury CCD'
_diffrn_measurement_method dtprofit.ref
_diffrn_radiation_type MoK\a
_diffrn_radiation_wavelength 0.7107
_diffrn_reflns_av_R_equivalents 0.0527
_diffrn_reflns_av_unetI/netI 0.1063
_diffrn_reflns_Laue_measured_fraction_full 0.991
_diffrn_reflns_Laue_measured_fraction_max 0.983
_diffrn_reflns_limit_h_max 14
_diffrn_reflns_limit_h_min -12
_diffrn_reflns_limit_k_max 18
_diffrn_reflns_limit_k_min -18
_diffrn_reflns_limit_l_max 20
_diffrn_reflns_limit_l_min -18
_diffrn_reflns_number 19015
_diffrn_reflns_point_group_measured_fraction_full 0.991
_diffrn_reflns_point_group_measured_fraction_max 0.983
_diffrn_reflns_theta_full 25.241
_diffrn_reflns_theta_max 27.492
_diffrn_reflns_theta_min 3.153
_diffrn_source 'Rotating Anode'
_exptl_absorpt_coefficient_mu 6.471
_exptl_absorpt_correction_T_max 1.0000
_exptl_absorpt_correction_T_min 0.4976
_exptl_absorpt_correction_type multi-scan
_exptl_absorpt_process_details 'REQAB (Rigaku, 1998)'
_exptl_crystal_colour green
_exptl_crystal_density_diffrn 1.844
_exptl_crystal_description block
_exptl_crystal_F_000 1278
_exptl_crystal_size_max 0.200
_exptl_crystal_size_mid 0.100
_exptl_crystal_size_min 0.100
_refine_diff_density_max 2.390
_refine_diff_density_min -2.486
_refine_diff_density_rms 0.267
_refine_ls_extinction_method none
_refine_ls_goodness_of_fit_ref 1.199
_refine_ls_hydrogen_treatment constr
_refine_ls_matrix_type full
_refine_ls_number_parameters 508
_refine_ls_number_reflns 10576
_refine_ls_number_restraints 0
_refine_ls_restrained_S_all 1.199
_refine_ls_R_factor_all 0.0935
_refine_ls_R_factor_gt 0.0620
_refine_ls_shift/su_max 0.001
_refine_ls_shift/su_mean 0.000
_refine_ls_structure_factor_coef Fsqd
_refine_ls_weighting_details 'w=1/[\s^2^(Fo^2^)+(0.0050P)^2^+15.0000P] where P=(Fo^2^+2Fc^2^)/3'
_refine_ls_weighting_scheme calc
_refine_ls_wR_factor_gt 0.1092
_refine_ls_wR_factor_ref 0.1319
_reflns_Friedel_coverage 0.000
_reflns_number_gt 7436
_reflns_number_total 10576
_reflns_threshold_expression 'I > 2\s(I)'
_cod_data_source_file ao1c02634_si_004.cif
_cod_data_source_block 5
_cod_database_code 4518879
_shelx_shelxl_version_number 2017/1
_shelx_space_group_comment
;
The symmetry employed for this shelxl refinement is uniquely defined
by the following loop, which should always be used as a source of
symmetry information in preference to the above space-group names.
They are only intended as comments.
;
_shelx_estimated_absorpt_t_min 0.358
_shelx_estimated_absorpt_t_max 0.564

loop_
_space_group_symop_operation_xyz
'x, y, z'
'-x, -y, -z'

loop_
_atom_site_label
_atom_site_type_symbol
_atom_site_fract_x
_atom_site_fract_y
_atom_site_fract_z
_atom_site_U_iso_or_equiv
_atom_site_adp_type
_atom_site_occupancy
_atom_site_site_symmetry_order
_atom_site_calc_flag
_atom_site_refinement_flags_posn
_atom_site_refinement_flags_adp
_atom_site_refinement_flags_occupancy
_atom_site_disorder_assembly
_atom_site_disorder_group
Pt1 Pt 0.57829(4) 0.70789(3) 0.33772(2) 0.02723(11) Uani 1 1 d . . . . .
Pt2 Pt 0.53042(4) 0.67275(3) 0.16053(2) 0.02537(11) Uani 1 1 d . . . . .
Rh1 Rh 0.51589(8) 0.54926(6) 0.04883(5) 0.02572(19) Uani 1 1 d . . . . .
Cl1 Cl 0.4744(3) 0.9970(2) 0.16445(18) 0.0444(8) Uani 1 1 d . . . . .
O4 O 0.3248(7) 0.5863(6) 0.0557(4) 0.0321(18) Uani 1 1 d . . . . .
O1 O 0.4664(7) 0.6113(5) 0.3746(4) 0.0319(18) Uani 1 1 d . . . . .
O6 O 0.7085(7) 0.5058(5) 0.0363(4) 0.0294(17) Uani 1 1 d . . . . .
O2 O 0.7303(7) 0.5985(5) 0.3404(5) 0.0329(18) Uani 1 1 d . . . . .
O5 O 0.5238(7) 0.4298(5) 0.1478(4) 0.0305(18) Uani 1 1 d . . . . .
N5 N 0.4298(9) 0.5896(7) 0.2384(5) 0.032(2) Uani 1 1 d . . . . .
H10 H 0.385520 0.559875 0.210925 0.039 Uiso 1 1 calc R U . . .
N6 N 0.6912(8) 0.5732(6) 0.2056(5) 0.029(2) Uani 1 1 d . . . . .
H20 H 0.722436 0.537893 0.168583 0.035 Uiso 1 1 calc R U . . .
N3 N 0.6271(9) 0.7536(6) 0.0692(5) 0.030(2) Uani 1 1 d . . . . .
H43 H 0.602720 0.747860 0.015756 0.036 Uiso 1 1 calc R U . . .
H44 H 0.599130 0.817078 0.071005 0.036 Uiso 1 1 calc R U . . .
N4 N 0.3592(9) 0.7678(6) 0.1165(5) 0.031(2) Uani 1 1 d . . . . .
H54 H 0.299004 0.731868 0.125700 0.037 Uiso 1 1 calc R U . . .
H55 H 0.343722 0.809205 0.152932 0.037 Uiso 1 1 calc R U . . .
N1 N 0.7007(9) 0.7991(7) 0.3128(5) 0.033(2) Uani 1 1 d . . . . .
H21 H 0.776873 0.764503 0.300512 0.040 Uiso 1 1 calc R U . . .
H22 H 0.670369 0.845939 0.264201 0.040 Uiso 1 1 calc R U . . .
N2 N 0.4209(9) 0.8132(6) 0.3451(5) 0.035(2) Uani 1 1 d . . . . .
H32 H 0.439436 0.872328 0.324848 0.042 Uiso 1 1 calc R U . . .
H33 H 0.357779 0.808336 0.309324 0.042 Uiso 1 1 calc R U . . .
C6 C 0.7575(11) 0.5509(7) 0.2784(7) 0.028(2) Uani 1 1 d . . . . .
C13 C 0.2550(10) 0.5529(8) 0.0115(6) 0.027(2) Uani 1 1 d . . . . .
C1 C 0.4190(10) 0.5722(8) 0.3218(6) 0.026(2) Uani 1 1 d . . . . .
Cl2 Cl 0.0591(3) 0.7595(3) 0.2461(2) 0.0525(9) Uani 1 1 d . . . . .
O10 O 0.4985(9) 1.0030(6) 0.2530(5) 0.051(2) Uani 1 1 d . . . . .
O9 O 0.4605(9) 1.0900(6) 0.1061(5) 0.050(2) Uani 1 1 d . . . . .
O8 O 0.5791(9) 0.9271(6) 0.1408(5) 0.056(3) Uani 1 1 d . . . . .
C5 C 0.2716(10) 0.4629(9) 0.3017(6) 0.036(3) Uani 1 1 d . . . . .
H7 H 0.235317 0.408912 0.331890 0.054 Uiso 1 1 calc R U . . .
H8 H 0.324195 0.442933 0.255457 0.054 Uiso 1 1 calc R U . . .
H9 H 0.202930 0.518783 0.276290 0.054 Uiso 1 1 calc R U . . .
O7 O 0.3586(10) 0.9616(7) 0.1623(6) 0.065(3) Uani 1 1 d . . . . .
C7 C 0.8660(11) 0.4638(9) 0.2989(7) 0.037(3) Uani 1 1 d . . . . .
C11 C 0.5090(11) 0.3523(8) 0.1312(6) 0.029(2) Uani 1 1 d . . . . .
C3 C 0.2721(12) 0.5224(9) 0.4377(7) 0.041(3) Uani 1 1 d . . . . .
H1 H 0.325754 0.534098 0.482437 0.062 Uiso 1 1 calc R U . . .
H2 H 0.228408 0.471173 0.463750 0.062 Uiso 1 1 calc R U . . .
H3 H 0.209101 0.582338 0.412743 0.062 Uiso 1 1 calc R U . . .
C2 C 0.3539(11) 0.4912(8) 0.3667(6) 0.028(2) Uani 1 1 d . . . . .
C4 C 0.4603(11) 0.4028(8) 0.4051(7) 0.041(3) Uani 1 1 d . . . . .
H4 H 0.519283 0.421388 0.441851 0.061 Uiso 1 1 calc R U . . .
H5 H 0.506064 0.378800 0.357857 0.061 Uiso 1 1 calc R U . . .
H6 H 0.423712 0.351432 0.440187 0.061 Uiso 1 1 calc R U . . .
C9 C 0.9456(11) 0.4607(9) 0.3806(7) 0.046(3) Uani 1 1 d . . . . .
H14 H 0.975620 0.521036 0.373160 0.069 Uiso 1 1 calc R U . . .
H15 H 1.018620 0.405277 0.389296 0.069 Uiso 1 1 calc R U . . .
H16 H 0.893179 0.453921 0.431322 0.069 Uiso 1 1 calc R U . . .
O14 O 0.0945(11) 0.7068(9) 0.1773(7) 0.086(4) Uani 1 1 d . . . . .
O13 O -0.0039(11) 0.7009(8) 0.3102(7) 0.088(4) Uani 1 1 d . . . . .
C10 C 0.9527(11) 0.4672(9) 0.2204(7) 0.043(3) Uani 1 1 d . . . . .
H17 H 0.906323 0.459836 0.169867 0.064 Uiso 1 1 calc R U . . .
H18 H 1.028667 0.414309 0.235136 0.064 Uiso 1 1 calc R U . . .
H19 H 0.977951 0.529696 0.206589 0.064 Uiso 1 1 calc R U . . .
C12 C 0.5121(13) 0.2663(8) 0.2078(6) 0.048(4) Uani 1 1 d . . . . .
H65 H 0.597788 0.244407 0.235737 0.072 Uiso 1 1 calc R U . . .
H66 H 0.489326 0.213012 0.186958 0.072 Uiso 1 1 calc R U . . .
H67 H 0.451313 0.286166 0.250047 0.072 Uiso 1 1 calc R U . . .
C14 C 0.1129(12) 0.5829(10) 0.0188(8) 0.049(3) Uani 1 1 d . . . . .
H68 H 0.078314 0.524754 0.037099 0.074 Uiso 1 1 calc R U . . .
H69 H 0.073369 0.620446 -0.037801 0.074 Uiso 1 1 calc R U . . .
H70 H 0.094993 0.622806 0.061906 0.074 Uiso 1 1 calc R U . . .
C8 C 0.8157(14) 0.3715(10) 0.3110(12) 0.084(6) Uani 1 1 d . . . . .
H11 H 0.767296 0.364258 0.363689 0.126 Uiso 1 1 calc R U . . .
H12 H 0.887194 0.315250 0.316721 0.126 Uiso 1 1 calc R U . . .
H13 H 0.760399 0.375689 0.260509 0.126 Uiso 1 1 calc R U . . .
O3 O 0.5111(7) 0.6600(5) -0.0555(4) 0.0336(19) Uani 1 1 d . . . . .
O12 O 0.1755(12) 0.7703(12) 0.2805(9) 0.132(6) Uani 1 1 d . . . . .
O11 O -0.0337(13) 0.8437(9) 0.2091(8) 0.125(6) Uani 1 1 d . . . . .
C23 C 0.7662(11) 0.7321(9) 0.0748(7) 0.041(3) Uani 1 1 d . . . . .
H45 H 0.799147 0.661558 0.080398 0.050 Uiso 1 1 calc R U . . .
H46 H 0.795084 0.748975 0.127767 0.050 Uiso 1 1 calc R U . . .
C27 C 0.3322(11) 0.8283(9) 0.0283(6) 0.040(3) Uani 1 1 d . . . . .
H56 H 0.354888 0.787116 -0.014241 0.047 Uiso 1 1 calc R U . . .
H57 H 0.385158 0.877163 0.018714 0.047 Uiso 1 1 calc R U . . .
C15 C 0.7235(12) 0.8484(9) 0.3841(7) 0.042(3) Uani 1 1 d . . . . .
H23 H 0.641764 0.887349 0.397736 0.050 Uiso 1 1 calc R U . . .
H24 H 0.780329 0.893090 0.363859 0.050 Uiso 1 1 calc R U . . .
C25 C 0.8085(12) 0.7483(10) -0.0860(7) 0.047(3) Uani 1 1 d . . . . .
H49 H 0.850726 0.678453 -0.072909 0.057 Uiso 1 1 calc R U . . .
H50 H 0.717232 0.754026 -0.099305 0.057 Uiso 1 1 calc R U . . .
C24 C 0.8222(13) 0.7885(9) -0.0054(7) 0.046(3) Uani 1 1 d . . . . .
H47 H 0.777972 0.857918 -0.017520 0.055 Uiso 1 1 calc R U . . .
H48 H 0.913263 0.784115 0.007596 0.055 Uiso 1 1 calc R U . . .
C16 C 0.7830(13) 0.7749(8) 0.4656(7) 0.045(3) Uani 1 1 d . . . . .
H25 H 0.869264 0.741452 0.453778 0.054 Uiso 1 1 calc R U . . .
H26 H 0.731578 0.725379 0.481668 0.054 Uiso 1 1 calc R U . . .
C20 C 0.2546(13) 0.8882(10) 0.4319(9) 0.056(4) Uani 1 1 d . . . . .
H36 H 0.196586 0.889602 0.382827 0.067 Uiso 1 1 calc R U . . .
H37 H 0.278970 0.951719 0.420757 0.067 Uiso 1 1 calc R U . . .
C28 C 0.1920(13) 0.8800(10) 0.0134(8) 0.065(5) Uani 1 1 d . . . . .
H58 H 0.140901 0.830472 0.016146 0.077 Uiso 1 1 calc R U . . .
H59 H 0.167428 0.912802 0.061642 0.077 Uiso 1 1 calc R U . . .
C19 C 0.3732(14) 0.8094(10) 0.4324(8) 0.057(4) Uani 1 1 d . . . . .
H34 H 0.439978 0.817309 0.471492 0.069 Uiso 1 1 calc R U . . .
H35 H 0.353889 0.745064 0.455572 0.069 Uiso 1 1 calc R U . . .
C17 C 0.7920(16) 0.8239(11) 0.5434(9) 0.065(4) Uani 1 1 d . . . . .
H27 H 0.848549 0.776989 0.590367 0.078 Uiso 1 1 calc R U . . .
H28 H 0.831184 0.880313 0.523841 0.078 Uiso 1 1 calc R U . . .
C29 C 0.1585(15) 0.9532(12) -0.0703(8) 0.071(5) Uani 1 1 d . . . . .
H60 H 0.204546 1.005455 -0.071418 0.085 Uiso 1 1 calc R U . . .
H61 H 0.066360 0.982764 -0.073152 0.085 Uiso 1 1 calc R U . . .
C18 C 0.6629(17) 0.8585(13) 0.5803(9) 0.081(6) Uani 1 1 d . . . . .
H29 H 0.614755 0.916927 0.539952 0.121 Uiso 1 1 calc R U . . .
H30 H 0.676269 0.873458 0.636689 0.121 Uiso 1 1 calc R U . . .
H31 H 0.615174 0.807145 0.587768 0.121 Uiso 1 1 calc R U . . .
C30 C 0.1893(17) 0.9121(13) -0.1505(9) 0.092(6) Uani 1 1 d . . . . .
H62 H 0.281694 0.894639 -0.154715 0.138 Uiso 1 1 calc R U . . .
H63 H 0.151503 0.961058 -0.202631 0.138 Uiso 1 1 calc R U . . .
H64 H 0.154649 0.854131 -0.145952 0.138 Uiso 1 1 calc R U . . .
C26 C 0.8657(15) 0.8009(12) -0.1660(8) 0.081(6) Uani 1 1 d . . . . .
H51 H 0.825737 0.870392 -0.178595 0.121 Uiso 1 1 calc R U . . .
H52 H 0.850836 0.774218 -0.215959 0.121 Uiso 1 1 calc R U . . .
H53 H 0.957339 0.791773 -0.154699 0.121 Uiso 1 1 calc R U . . .
C22 C 0.256(2) 0.8775(14) 0.5908(11) 0.115(9) Uani 1 1 d . . . . .
H40 H 0.306736 0.811908 0.614833 0.173 Uiso 1 1 calc R U . . .
H41 H 0.198851 0.898488 0.634556 0.173 Uiso 1 1 calc R U . . .
H42 H 0.312298 0.922434 0.574399 0.173 Uiso 1 1 calc R U . . .
C21 C 0.182(2) 0.8770(13) 0.5152(12) 0.099(7) Uani 1 1 d . . . . .
H38 H 0.105357 0.930636 0.507465 0.119 Uiso 1 1 calc R U . . .
H39 H 0.153379 0.815174 0.525055 0.119 Uiso 1 1 calc R U . . .

loop_
_atom_site_aniso_label
_atom_site_aniso_U_11
_atom_site_aniso_U_22
_atom_site_aniso_U_33
_atom_site_aniso_U_23
_atom_site_aniso_U_13
_atom_site_aniso_U_12
Pt1 0.0296(2) 0.0272(2) 0.0266(2) -0.00833(16) -0.00011(16) -0.00782(18)
Pt2 0.0273(2) 0.0260(2) 0.02368(19) -0.00653(16) 0.00045(15) -0.00700(17)
Rh1 0.0272(5) 0.0274(4) 0.0244(4) -0.0078(3) 0.0010(3) -0.0080(4)
Cl1 0.062(2) 0.0323(16) 0.0380(15) -0.0046(12) -0.0004(14) -0.0128(15)
O4 0.026(4) 0.045(5) 0.030(4) -0.015(3) 0.001(3) -0.012(4)
O1 0.040(5) 0.029(4) 0.033(4) -0.012(3) 0.002(3) -0.018(4)
O6 0.029(4) 0.039(4) 0.032(4) -0.025(3) 0.004(3) -0.014(4)
O2 0.029(5) 0.026(4) 0.043(4) -0.011(3) -0.003(3) -0.003(3)
O5 0.047(5) 0.031(4) 0.015(3) -0.004(3) 0.005(3) -0.011(4)
N5 0.032(6) 0.043(6) 0.025(4) -0.008(4) -0.001(4) -0.016(5)
N6 0.025(5) 0.036(5) 0.024(4) -0.007(4) -0.007(4) -0.002(4)
N3 0.034(6) 0.027(5) 0.029(4) -0.001(4) 0.007(4) -0.013(4)
N4 0.037(6) 0.022(5) 0.032(5) -0.003(4) -0.001(4) -0.003(4)
N1 0.039(6) 0.037(5) 0.033(5) -0.011(4) 0.003(4) -0.021(5)
N2 0.038(6) 0.031(5) 0.040(5) -0.016(4) 0.004(4) -0.008(4)
C6 0.032(6) 0.018(5) 0.037(6) -0.007(4) -0.003(5) -0.009(5)
C13 0.025(6) 0.033(6) 0.024(5) -0.007(4) -0.001(4) -0.008(5)
C1 0.019(5) 0.030(6) 0.029(5) -0.003(4) 0.001(4) -0.010(4)
Cl2 0.038(2) 0.056(2) 0.0556(19) 0.0023(16) 0.0062(15) -0.0096(16)
O10 0.069(7) 0.056(6) 0.032(4) -0.017(4) 0.001(4) -0.014(5)
O9 0.068(7) 0.027(4) 0.048(5) 0.002(4) -0.003(4) -0.009(4)
O8 0.067(7) 0.036(5) 0.060(6) -0.017(4) 0.016(5) 0.002(5)
C5 0.023(6) 0.051(7) 0.034(6) -0.007(5) -0.001(4) -0.012(5)
O7 0.064(8) 0.055(6) 0.085(7) -0.011(5) -0.001(6) -0.035(6)
C7 0.034(7) 0.040(7) 0.033(6) -0.001(5) 0.001(5) -0.011(6)
C11 0.039(7) 0.028(6) 0.021(5) -0.014(4) -0.003(4) -0.003(5)
C3 0.048(8) 0.050(8) 0.036(6) -0.014(5) 0.014(5) -0.030(6)
C2 0.030(6) 0.033(6) 0.026(5) -0.005(4) 0.003(4) -0.019(5)
C4 0.039(8) 0.031(6) 0.055(7) -0.011(6) 0.000(6) -0.013(6)
C9 0.034(7) 0.059(9) 0.037(6) -0.008(6) 0.000(5) 0.002(6)
O14 0.081(9) 0.125(11) 0.077(7) -0.054(7) 0.024(6) -0.048(8)
O13 0.079(9) 0.087(9) 0.078(7) 0.011(6) 0.040(6) -0.009(7)
C10 0.025(7) 0.059(8) 0.043(6) -0.026(6) -0.007(5) 0.008(6)
C12 0.082(11) 0.037(7) 0.023(5) 0.002(5) 0.005(6) -0.017(7)
C14 0.034(8) 0.070(10) 0.054(7) -0.043(7) 0.003(6) -0.005(7)
C8 0.034(9) 0.037(8) 0.165(17) 0.011(10) -0.013(10) -0.010(7)
O3 0.041(5) 0.025(4) 0.032(4) -0.004(3) -0.008(3) -0.003(3)
O12 0.046(8) 0.226(17) 0.189(13) -0.157(12) 0.019(8) -0.061(10)
O11 0.122(13) 0.075(9) 0.125(11) 0.008(8) -0.001(9) 0.057(8)
C23 0.032(7) 0.045(7) 0.044(7) -0.002(6) 0.000(5) -0.010(6)
C27 0.044(8) 0.048(7) 0.026(5) -0.002(5) 0.004(5) -0.014(6)
C15 0.049(8) 0.040(7) 0.044(7) -0.006(5) -0.005(6) -0.030(6)
C25 0.032(7) 0.059(9) 0.044(7) -0.009(6) 0.005(5) 0.000(6)
C24 0.046(8) 0.051(8) 0.040(6) -0.001(6) 0.008(6) -0.017(7)
C16 0.055(9) 0.032(7) 0.049(7) -0.010(6) -0.003(6) -0.010(6)
C20 0.048(9) 0.056(9) 0.072(9) -0.038(7) 0.020(7) -0.005(7)
C28 0.044(9) 0.074(10) 0.040(7) 0.018(7) -0.007(6) 0.031(8)
C19 0.073(11) 0.053(9) 0.045(7) -0.018(7) 0.022(7) -0.007(8)
C17 0.079(13) 0.066(11) 0.057(9) -0.019(8) -0.006(8) -0.024(9)
C29 0.069(12) 0.084(12) 0.044(8) -0.011(8) -0.006(7) 0.014(9)
C18 0.095(15) 0.103(15) 0.062(10) -0.034(10) 0.021(9) -0.043(12)
C30 0.082(14) 0.122(17) 0.054(9) -0.011(10) -0.027(9) 0.004(12)
C26 0.077(13) 0.102(14) 0.045(8) 0.005(9) 0.037(8) -0.004(10)
C22 0.20(3) 0.085(15) 0.070(12) -0.037(11) 0.019(14) -0.041(16)
C21 0.13(2) 0.057(11) 0.108(15) -0.037(11) 0.051(14) -0.002(12)

loop_
_atom_type_symbol
_atom_type_description
_atom_type_scat_dispersion_real
_atom_type_scat_dispersion_imag
_atom_type_scat_source
Pt Pt -1.7033 8.3905 'International Tables Vol C Tables 4.2.6.8 and 6.1.1.4'
Rh Rh -1.1178 0.9187 'International Tables Vol C Tables 4.2.6.8 and 6.1.1.4'
N N 0.0061 0.0033 'International Tables Vol C Tables 4.2.6.8 and 6.1.1.4'
O O 0.0106 0.0060 'International Tables Vol C Tables 4.2.6.8 and 6.1.1.4'
C C 0.0033 0.0016 'International Tables Vol C Tables 4.2.6.8 and 6.1.1.4'
Cl Cl 0.1484 0.1585 'International Tables Vol C Tables 4.2.6.8 and 6.1.1.4'
H H 0.0000 0.0000 'International Tables Vol C Tables 4.2.6.8 and 6.1.1.4'

loop_
_geom_angle_atom_site_label_1
_geom_angle_atom_site_label_2
_geom_angle_atom_site_label_3
_geom_angle
_geom_angle_site_symmetry_1
_geom_angle_site_symmetry_3
_geom_angle_publ_flag
O2 Pt1 O1 90.6(3) . . ?
O2 Pt1 N2 175.2(3) . . ?
O1 Pt1 N2 86.3(3) . . ?
O2 Pt1 N1 86.8(4) . . ?
O1 Pt1 N1 174.1(3) . . ?
N2 Pt1 N1 95.9(4) . . ?
O2 Pt1 Pt2 82.3(2) . . ?
O1 Pt1 Pt2 82.5(2) . . ?
N2 Pt1 Pt2 100.9(2) . . ?
N1 Pt1 Pt2 102.5(2) . . ?
N5 Pt2 N6 89.6(3) . . ?
N5 Pt2 N4 87.0(3) . . ?
N6 Pt2 N4 176.3(4) . . ?
N5 Pt2 N3 173.9(4) . . ?
N6 Pt2 N3 91.9(3) . . ?
N4 Pt2 N3 91.3(3) . . ?
N5 Pt2 Rh1 83.8(3) . . ?
N6 Pt2 Rh1 82.9(3) . . ?
N4 Pt2 Rh1 95.3(3) . . ?
N3 Pt2 Rh1 90.5(3) . . ?
N5 Pt2 Pt1 76.7(3) . . ?
N6 Pt2 Pt1 76.9(2) . . ?
N4 Pt2 Pt1 103.7(2) . . ?
N3 Pt2 Pt1 109.4(3) . . ?
Rh1 Pt2 Pt1 151.84(2) . . ?
O3 Rh1 O4 91.4(3) . . ?
O3 Rh1 O5 175.4(3) . . ?
O4 Rh1 O5 90.0(3) . . ?
O3 Rh1 O6 88.6(3) . . ?
O4 Rh1 O6 176.2(3) . . ?
O5 Rh1 O6 89.8(3) . . ?
O3 Rh1 Rh1 88.4(2) . 2_665 ?
O4 Rh1 Rh1 88.1(2) . 2_665 ?
O5 Rh1 Rh1 87.3(2) . 2_665 ?
O6 Rh1 Rh1 88.1(2) . 2_665 ?
O3 Rh1 Pt2 90.3(2) . . ?
O4 Rh1 Pt2 87.1(2) . . ?
O5 Rh1 Pt2 94.1(2) . . ?
O6 Rh1 Pt2 96.75(19) . . ?
Rh1 Rh1 Pt2 174.96(6) 2_665 . ?
O9 Cl1 O10 110.9(6) . . ?
O9 Cl1 O8 110.5(5) . . ?
O10 Cl1 O8 108.6(6) . . ?
O9 Cl1 O7 110.4(6) . . ?
O10 Cl1 O7 107.4(6) . . ?
O8 Cl1 O7 108.8(7) . . ?
C13 O4 Rh1 119.4(7) . . ?
C1 O1 Pt1 123.3(6) . . ?
C13 O6 Rh1 117.7(7) 2_665 . ?
C6 O2 Pt1 125.1(6) . . ?
C11 O5 Rh1 119.8(6) . . ?
C1 N5 Pt2 131.2(8) . . ?
C1 N5 H10 114.4 . . ?
Pt2 N5 H10 114.4 . . ?
C6 N6 Pt2 132.6(8) . . ?
C6 N6 H20 113.7 . . ?
Pt2 N6 H20 113.7 . . ?
C23 N3 Pt2 119.8(6) . . ?
C23 N3 H43 107.4 . . ?
Pt2 N3 H43 107.4 . . ?
C23 N3 H44 107.4 . . ?
Pt2 N3 H44 107.4 . . ?
H43 N3 H44 106.9 . . ?
C27 N4 Pt2 124.5(7) . . ?
C27 N4 H54 106.2 . . ?
Pt2 N4 H54 106.2 . . ?
C27 N4 H55 106.2 . . ?
Pt2 N4 H55 106.2 . . ?
H54 N4 H55 106.4 . . ?
C15 N1 Pt1 116.4(6) . . ?
C15 N1 H21 108.2 . . ?
Pt1 N1 H21 108.2 . . ?
C15 N1 H22 108.2 . . ?
Pt1 N1 H22 108.2 . . ?
H21 N1 H22 107.3 . . ?
C19 N2 Pt1 115.0(7) . . ?
C19 N2 H32 108.5 . . ?
Pt1 N2 H32 108.5 . . ?
C19 N2 H33 108.5 . . ?
Pt1 N2 H33 108.5 . . ?
H32 N2 H33 107.5 . . ?
N6 C6 O2 123.0(10) . . ?
N6 C6 C7 120.9(10) . . ?
O2 C6 C7 116.0(9) . . ?
O6 C13 O4 126.7(11) 2_665 . ?
O6 C13 C14 115.9(10) 2_665 . ?
O4 C13 C14 117.3(10) . . ?
O1 C1 N5 126.2(10) . . ?
O1 C1 C2 113.6(8) . . ?
N5 C1 C2 120.0(10) . . ?
O11 Cl2 O12 118.6(10) . . ?
O11 Cl2 O13 105.9(8) . . ?
O12 Cl2 O13 111.9(8) . . ?
O11 Cl2 O14 107.0(8) . . ?
O12 Cl2 O14 105.4(7) . . ?
O13 Cl2 O14 107.5(7) . . ?
C2 C5 H7 109.5 . . ?
C2 C5 H8 109.5 . . ?
H7 C5 H8 109.5 . . ?
C2 C5 H9 109.5 . . ?
H7 C5 H9 109.5 . . ?
H8 C5 H9 109.5 . . ?
C6 C7 C8 109.7(10) . . ?
C6 C7 C9 112.2(11) . . ?
C8 C7 C9 109.7(10) . . ?
C6 C7 C10 108.5(8) . . ?
C8 C7 C10 107.8(12) . . ?
C9 C7 C10 108.8(10) . . ?
O5 C11 O3 125.2(9) . 2_665 ?
O5 C11 C12 117.5(9) . . ?
O3 C11 C12 117.3(10) 2_665 . ?
C2 C3 H1 109.5 . . ?
C2 C3 H2 109.5 . . ?
H1 C3 H2 109.5 . . ?
C2 C3 H3 109.5 . . ?
H1 C3 H3 109.5 . . ?
H2 C3 H3 109.5 . . ?
C3 C2 C4 110.5(9) . . ?
C3 C2 C5 109.2(9) . . ?
C4 C2 C5 108.3(10) . . ?
C3 C2 C1 110.6(9) . . ?
C4 C2 C1 106.5(9) . . ?
C5 C2 C1 111.7(8) . . ?
C2 C4 H4 109.5 . . ?
C2 C4 H5 109.5 . . ?
H4 C4 H5 109.5 . . ?
C2 C4 H6 109.5 . . ?
H4 C4 H6 109.5 . . ?
H5 C4 H6 109.5 . . ?
C7 C9 H14 109.5 . . ?
C7 C9 H15 109.5 . . ?
H14 C9 H15 109.5 . . ?
C7 C9 H16 109.5 . . ?
H14 C9 H16 109.5 . . ?
H15 C9 H16 109.5 . . ?
C7 C10 H17 109.5 . . ?
C7 C10 H18 109.5 . . ?
H17 C10 H18 109.5 . . ?
C7 C10 H19 109.5 . . ?
H17 C10 H19 109.5 . . ?
H18 C10 H19 109.5 . . ?
C11 C12 H65 109.5 . . ?
C11 C12 H66 109.5 . . ?
H65 C12 H66 109.5 . . ?
C11 C12 H67 109.5 . . ?
H65 C12 H67 109.5 . . ?
H66 C12 H67 109.5 . . ?
C13 C14 H68 109.5 . . ?
C13 C14 H69 109.5 . . ?
H68 C14 H69 109.5 . . ?
C13 C14 H70 109.5 . . ?
H68 C14 H70 109.5 . . ?
H69 C14 H70 109.5 . . ?
C7 C8 H11 109.5 . . ?
C7 C8 H12 109.5 . . ?
H11 C8 H12 109.5 . . ?
C7 C8 H13 109.5 . . ?
H11 C8 H13 109.5 . . ?
H12 C8 H13 109.5 . . ?
C11 O3 Rh1 119.3(7) 2_665 . ?
N3 C23 C24 112.7(9) . . ?
N3 C23 H45 109.1 . . ?
C24 C23 H45 109.1 . . ?
N3 C23 H46 109.1 . . ?
C24 C23 H46 109.1 . . ?
H45 C23 H46 107.8 . . ?
N4 C27 C28 111.3(9) . . ?
N4 C27 H56 109.4 . . ?
C28 C27 H56 109.4 . . ?
N4 C27 H57 109.4 . . ?
C28 C27 H57 109.4 . . ?
H56 C27 H57 108.0 . . ?
N1 C15 C16 111.3(10) . . ?
N1 C15 H23 109.4 . . ?
C16 C15 H23 109.4 . . ?
N1 C15 H24 109.4 . . ?
C16 C15 H24 109.4 . . ?
H23 C15 H24 108.0 . . ?
C26 C25 C24 113.1(12) . . ?
C26 C25 H49 109.0 . . ?
C24 C25 H49 109.0 . . ?
C26 C25 H50 109.0 . . ?
C24 C25 H50 109.0 . . ?
H49 C25 H50 107.8 . . ?
C25 C24 C23 111.7(11) . . ?
C25 C24 H47 109.3 . . ?
C23 C24 H47 109.3 . . ?
C25 C24 H48 109.3 . . ?
C23 C24 H48 109.3 . . ?
H47 C24 H48 107.9 . . ?
C15 C16 C17 111.8(11) . . ?
C15 C16 H25 109.3 . . ?
C17 C16 H25 109.3 . . ?
C15 C16 H26 109.3 . . ?
C17 C16 H26 109.3 . . ?
H25 C16 H26 107.9 . . ?
C19 C20 C21 115.3(12) . . ?
C19 C20 H36 108.4 . . ?
C21 C20 H36 108.4 . . ?
C19 C20 H37 108.4 . . ?
C21 C20 H37 108.4 . . ?
H36 C20 H37 107.5 . . ?
C29 C28 C27 115.2(11) . . ?
C29 C28 H58 108.5 . . ?
C27 C28 H58 108.5 . . ?
C29 C28 H59 108.5 . . ?
C27 C28 H59 108.5 . . ?
H58 C28 H59 107.5 . . ?
N2 C19 C20 111.7(10) . . ?
N2 C19 H34 109.3 . . ?
C20 C19 H34 109.3 . . ?
N2 C19 H35 109.3 . . ?
C20 C19 H35 109.3 . . ?
H34 C19 H35 108.0 . . ?
C18 C17 C16 113.5(13) . . ?
C18 C17 H27 108.9 . . ?
C16 C17 H27 108.9 . . ?
C18 C17 H28 108.9 . . ?
C16 C17 H28 108.9 . . ?
H27 C17 H28 107.7 . . ?
C28 C29 C30 114.1(13) . . ?
C28 C29 H60 108.7 . . ?
C30 C29 H60 108.7 . . ?
C28 C29 H61 108.7 . . ?
C30 C29 H61 108.7 . . ?
H60 C29 H61 107.6 . . ?
C17 C18 H29 109.5 . . ?
C17 C18 H30 109.5 . . ?
H29 C18 H30 109.5 . . ?
C17 C18 H31 109.5 . . ?
H29 C18 H31 109.5 . . ?
H30 C18 H31 109.5 . . ?
C29 C30 H62 109.5 . . ?
C29 C30 H63 109.5 . . ?
H62 C30 H63 109.5 . . ?
C29 C30 H64 109.5 . . ?
H62 C30 H64 109.5 . . ?
H63 C30 H64 109.5 . . ?
C25 C26 H51 109.5 . . ?
C25 C26 H52 109.5 . . ?
H51 C26 H52 109.5 . . ?
C25 C26 H53 109.5 . . ?
H51 C26 H53 109.5 . . ?
H52 C26 H53 109.5 . . ?
C21 C22 H40 109.5 . . ?
C21 C22 H41 109.5 . . ?
H40 C22 H41 109.5 . . ?
C21 C22 H42 109.5 . . ?
H40 C22 H42 109.5 . . ?
H41 C22 H42 109.5 . . ?
C22 C21 C20 113.4(18) . . ?
C22 C21 H38 108.9 . . ?
C20 C21 H38 108.9 . . ?
C22 C21 H39 108.9 . . ?
C20 C21 H39 108.9 . . ?
H38 C21 H39 107.7 . . ?

loop_
_geom_bond_atom_site_label_1
_geom_bond_atom_site_label_2
_geom_bond_distance
_geom_bond_site_symmetry_2
_geom_bond_publ_flag
Pt1 O2 2.009(7) . ?
Pt1 O1 2.032(7) . ?
Pt1 N2 2.044(9) . ?
Pt1 N1 2.044(9) . ?
Pt1 Pt2 3.0167(10) . ?
Pt2 N5 2.013(8) . ?
Pt2 N6 2.013(8) . ?
Pt2 N4 2.065(8) . ?
Pt2 N3 2.079(7) . ?
Pt2 Rh1 2.8030(11) . ?
Rh1 O3 2.019(6) . ?
Rh1 O4 2.025(7) . ?
Rh1 O5 2.043(6) . ?
Rh1 O6 2.061(7) . ?
Rh1 Rh1 2.3920(18) 2_665 ?
Cl1 O9 1.430(7) . ?
Cl1 O10 1.448(8) . ?
Cl1 O8 1.453(9) . ?
Cl1 O7 1.454(10) . ?
O4 C13 1.264(12) . ?
O1 C1 1.271(12) . ?
O6 C13 1.259(12) 2_665 ?
O2 C6 1.317(12) . ?
O5 C11 1.250(12) . ?
N5 C1 1.296(11) . ?
N5 H10 0.8800 . ?
N6 C6 1.292(12) . ?
N6 H20 0.8800 . ?
N3 C23 1.465(13) . ?
N3 H43 0.9100 . ?
N3 H44 0.9100 . ?
N4 C27 1.462(11) . ?
N4 H54 0.9100 . ?
N4 H55 0.9100 . ?
N1 C15 1.507(13) . ?
N1 H21 0.9100 . ?
N1 H22 0.9100 . ?
N2 C19 1.465(13) . ?
N2 H32 0.9100 . ?
N2 H33 0.9100 . ?
C6 C7 1.497(15) . ?
C13 C14 1.512(15) . ?
C1 C2 1.538(13) . ?
Cl2 O11 1.409(10) . ?
Cl2 O12 1.422(11) . ?
Cl2 O13 1.441(9) . ?
Cl2 O14 1.465(11) . ?
C5 C2 1.535(14) . ?
C5 H7 0.9800 . ?
C5 H8 0.9800 . ?
C5 H9 0.9800 . ?
C7 C8 1.523(17) . ?
C7 C9 1.537(15) . ?
C7 C10 1.552(15) . ?
C11 O3 1.272(11) 2_665 ?
C11 C12 1.527(13) . ?
C3 C2 1.513(14) . ?
C3 H1 0.9800 . ?
C3 H2 0.9800 . ?
C3 H3 0.9800 . ?
C2 C4 1.530(14) . ?
C4 H4 0.9800 . ?
C4 H5 0.9800 . ?
C4 H6 0.9800 . ?
C9 H14 0.9800 . ?
C9 H15 0.9800 . ?
C9 H16 0.9800 . ?
C10 H17 0.9800 . ?
C10 H18 0.9800 . ?
C10 H19 0.9800 . ?
C12 H65 0.9800 . ?
C12 H66 0.9800 . ?
C12 H67 0.9800 . ?
C14 H68 0.9800 . ?
C14 H69 0.9800 . ?
C14 H70 0.9800 . ?
C8 H11 0.9800 . ?
C8 H12 0.9800 . ?
C8 H13 0.9800 . ?
C23 C24 1.545(14) . ?
C23 H45 0.9900 . ?
C23 H46 0.9900 . ?
C27 C28 1.529(15) . ?
C27 H56 0.9900 . ?
C27 H57 0.9900 . ?
C15 C16 1.515(14) . ?
C15 H23 0.9900 . ?
C15 H24 0.9900 . ?
C25 C26 1.528(15) . ?
C25 C24 1.532(17) . ?
C25 H49 0.9900 . ?
C25 H50 0.9900 . ?
C24 H47 0.9900 . ?
C24 H48 0.9900 . ?
C16 C17 1.561(17) . ?
C16 H25 0.9900 . ?
C16 H26 0.9900 . ?
C20 C19 1.517(17) . ?
C20 C21 1.527(18) . ?
C20 H36 0.9900 . ?
C20 H37 0.9900 . ?
C28 C29 1.488(15) . ?
C28 H58 0.9900 . ?
C28 H59 0.9900 . ?
C19 H34 0.9900 . ?
C19 H35 0.9900 . ?
C17 C18 1.54(2) . ?
C17 H27 0.9900 . ?
C17 H28 0.9900 . ?
C29 C30 1.522(19) . ?
C29 H60 0.9900 . ?
C29 H61 0.9900 . ?
C18 H29 0.9800 . ?
C18 H30 0.9800 . ?
C18 H31 0.9800 . ?
C30 H62 0.9800 . ?
C30 H63 0.9800 . ?
C30 H64 0.9800 . ?
C26 H51 0.9800 . ?
C26 H52 0.9800 . ?
C26 H53 0.9800 . ?
C22 C21 1.44(2) . ?
C22 H40 0.9800 . ?
C22 H41 0.9800 . ?
C22 H42 0.9800 . ?
C21 H38 0.9900 . ?
C21 H39 0.9900 . ?

loop_
_geom_torsion_atom_site_label_1
_geom_torsion_atom_site_label_2
_geom_torsion_atom_site_label_3
_geom_torsion_atom_site_label_4
_geom_torsion
_geom_torsion_site_symmetry_1
_geom_torsion_site_symmetry_2
_geom_torsion_site_symmetry_3
_geom_torsion_site_symmetry_4
_geom_torsion_publ_flag
Pt2 N6 C6 O2 -3.6(17) . . . . ?
Pt2 N6 C6 C7 172.1(8) . . . . ?
Pt1 O2 C6 N6 3.6(15) . . . . ?
Pt1 O2 C6 C7 -172.3(7) . . . . ?
Rh1 O4 C13 O6 2.6(14) . . . 2_665 ?
Rh1 O4 C13 C14 -179.9(7) . . . . ?
Pt1 O1 C1 N5 -2.7(16) . . . . ?
Pt1 O1 C1 C2 171.8(7) . . . . ?
Pt2 N5 C1 O1 5.0(17) . . . . ?
Pt2 N5 C1 C2 -169.1(8) . . . . ?
N6 C6 C7 C8 -67.7(14) . . . . ?
O2 C6 C7 C8 108.4(13) . . . . ?
N6 C6 C7 C9 170.1(10) . . . . ?
O2 C6 C7 C9 -13.9(14) . . . . ?
N6 C6 C7 C10 49.9(14) . . . . ?
O2 C6 C7 C10 -134.1(10) . . . . ?
Rh1 O5 C11 O3 0.2(16) . . . 2_665 ?
Rh1 O5 C11 C12 -178.3(8) . . . . ?
O1 C1 C2 C3 44.6(13) . . . . ?
N5 C1 C2 C3 -140.5(10) . . . . ?
O1 C1 C2 C4 -75.5(12) . . . . ?
N5 C1 C2 C4 99.3(11) . . . . ?
O1 C1 C2 C5 166.5(10) . . . . ?
N5 C1 C2 C5 -18.7(14) . . . . ?
Pt2 N3 C23 C24 171.5(8) . . . . ?
Pt2 N4 C27 C28 172.5(9) . . . . ?
Pt1 N1 C15 C16 62.0(12) . . . . ?
C26 C25 C24 C23 -178.6(11) . . . . ?
N3 C23 C24 C25 -72.5(14) . . . . ?
N1 C15 C16 C17 -173.1(11) . . . . ?
N4 C27 C28 C29 172.4(12) . . . . ?
Pt1 N2 C19 C20 -178.5(10) . . . . ?
C21 C20 C19 N2 167.4(14) . . . . ?
C15 C16 C17 C18 71.6(16) . . . . ?
C27 C28 C29 C30 59(2) . . . . ?
C19 C20 C21 C22 60(2) . . . . ?
